data_4325403
loop_
_publ_author_name
'Salvador Eslava'
'Benjamin P. R. Goodwill'
'Mary McPartlin'
'Dominic S. Wright'

_publ_contact_author_address
;
 University of Cambridge
 Department of Chemistry   
 Lensfield Road
 Cambridge
 CB2 1EW
 England   
;
_publ_contact_author_email se296@cam.ac.uk
_publ_contact_author_name 'S. Eslava'
_publ_section_title
;
 Extending the Family of Titanium Heterometallic-oxo-alkoxy Cages
;
_journal_name_full 'Inorganic Chemistry'
_journal_page_first 5655
_journal_page_last 5662
_journal_paper_doi 10.1021/ic200350j
_journal_volume 50
_journal_year 2011
_chemical_formula_moiety 'C36 H90 Cl2 Co O23 Ti7'
_chemical_formula_sum 'C36 H90 Cl2 Co O23 Ti7'
_chemical_formula_weight 1356.21
_chemical_name_systematic
; 
 ? 
;
_space_group_IT_number 2
_symmetry_cell_setting triclinic
_symmetry_space_group_name_Hall '-P 1'
_symmetry_space_group_name_H-M 'P -1'
_atom_sites_solution_hydrogens geom
_atom_sites_solution_primary direct
_atom_sites_solution_secondary difmap
_audit_creation_method SHELXL-97
_cell_angle_alpha 80.403(2)
_cell_angle_beta 82.370(2)
_cell_angle_gamma 70.819(2)
_cell_formula_units_Z 2
_cell_length_a 12.3220(4)
_cell_length_b 13.5953(4)
_cell_length_c 19.3999(7)
_cell_measurement_reflns_used 31906
_cell_measurement_temperature 180(2)
_cell_measurement_theta_max 22.46
_cell_measurement_theta_min 1.00
_cell_volume 3015.89(18)
_computing_cell_refinement 'HKL Scalepack (Otwinowski & Minor 1997)'
_computing_data_collection 'Collect (Nonius B.V. 1998)'
_computing_data_reduction
;
 
 HKL Denzo and Scalepack (Otwinowski & Minor 1997)
;
_computing_publication_material 'SHELXL-97 (Sheldrick 1997)'
_computing_structure_refinement 'SHELXL-97 (Sheldrick 1997)'
_computing_structure_solution 'SIR-92 (Altomare et al. 1994)'
_diffrn_ambient_temperature 180(2)
_diffrn_measured_fraction_theta_full 0.991
_diffrn_measured_fraction_theta_max 0.991
_diffrn_measurement_device_type 'Nonius Kappa CCD'
_diffrn_measurement_method 'Thin slice \w and \f scans'
_diffrn_radiation_monochromator graphite
_diffrn_radiation_source 'fine-focus sealed tube'
_diffrn_radiation_type MoK\a
_diffrn_radiation_wavelength 0.71073
_diffrn_reflns_av_R_equivalents 0.0606
_diffrn_reflns_av_sigmaI/netI 0.0613
_diffrn_reflns_limit_h_max 13
_diffrn_reflns_limit_h_min -13
_diffrn_reflns_limit_k_max 14
_diffrn_reflns_limit_k_min -14
_diffrn_reflns_limit_l_max 20
_diffrn_reflns_limit_l_min -20
_diffrn_reflns_number 23739
_diffrn_reflns_theta_full 22.49
_diffrn_reflns_theta_max 22.49
_diffrn_reflns_theta_min 3.51
_exptl_absorpt_coefficient_mu 1.300
_exptl_absorpt_correction_T_max 0.976
_exptl_absorpt_correction_T_min 0.907
_exptl_absorpt_correction_type multi-scan
_exptl_absorpt_process_details
;
multi-scan from symmetry-related measurements 
 Sortav (Blessing 1995)
;
_exptl_crystal_colour purple-green
_exptl_crystal_density_diffrn 1.493
_exptl_crystal_description block
_exptl_crystal_F_000 1410
_exptl_crystal_size_max 0.32
_exptl_crystal_size_mid 0.05
_exptl_crystal_size_min 0.02
_refine_diff_density_max 0.829
_refine_diff_density_min -0.478
_refine_diff_density_rms 0.066
_refine_ls_extinction_method none
_refine_ls_goodness_of_fit_ref 1.038
_refine_ls_hydrogen_treatment constr
_refine_ls_matrix_type full
_refine_ls_number_parameters 622
_refine_ls_number_reflns 7814
_refine_ls_number_restraints 12
_refine_ls_restrained_S_all 1.048
_refine_ls_R_factor_all 0.0909
_refine_ls_R_factor_gt 0.0529
_refine_ls_shift/su_max 0.001
_refine_ls_shift/su_mean 0.000
_refine_ls_structure_factor_coef Fsqd
_refine_ls_weighting_details 'calc w=1/[\s^2^(Fo^2^)+(0.0518P)^2^+5.2161P] where P=(Fo^2^+2Fc^2^)/3'
_refine_ls_weighting_scheme calc
_refine_ls_wR_factor_gt 0.1188
_refine_ls_wR_factor_ref 0.1367
_reflns_number_gt 5311
_reflns_number_total 7814
_reflns_threshold_expression >2sigma(I)
_cod_data_source_file ic200350j_si_001_2.cif
_cod_data_source_block 2
_cod_original_cell_volume 3015.89(17)
_cod_database_code 4325403

loop_
_symmetry_equiv_pos_as_xyz
'x, y, z'
'-x, -y, -z'

loop_
_atom_site_label
_atom_site_type_symbol
_atom_site_fract_x
_atom_site_fract_y
_atom_site_fract_z
_atom_site_U_iso_or_equiv
_atom_site_adp_type
_atom_site_occupancy
_atom_site_symmetry_multiplicity
_atom_site_calc_flag
_atom_site_refinement_flags
Ti1 Ti 0.88324(10) 0.15479(8) 0.22018(6) 0.0520(3) Uani 1 1 d .
Ti2 Ti 0.85061(9) 0.29616(8) 0.34298(6) 0.0494(3) Uani 1 1 d .
Ti3 Ti 0.73945(9) 0.54000(8) 0.31169(6) 0.0470(3) Uani 1 1 d .
Ti4 Ti 0.65416(9) 0.63869(8) 0.15794(6) 0.0473(3) Uani 1 1 d .
Ti5 Ti 0.48942(9) 0.49561(8) 0.21107(6) 0.0443(3) Uani 1 1 d .
Ti6 Ti 0.61256(9) 0.25178(8) 0.24580(6) 0.0475(3) Uani 1 1 d .
Ti7 Ti 0.75406(9) 0.40703(8) 0.19476(6) 0.0435(3) Uani 1 1 d .
Co1 Co 0.47444(7) 0.69316(6) 0.29397(5) 0.0525(3) Uani 1 1 d .
Cl1 Cl 0.34069(18) 0.82342(14) 0.34649(11) 0.0822(6) Uani 1 1 d .
Cl2 Cl 0.47786(17) 0.22731(15) 0.17931(11) 0.0778(6) Uani 1 1 d .
C11 C 0.9849(7) -0.0276(6) 0.3279(4) 0.078(2) Uani 1 1 d .
H11A H 0.9848 0.0084 0.3683 0.094 Uiso 1 1 calc R
H11B H 1.0622 -0.0418 0.3020 0.094 Uiso 1 1 calc R
C12 C 1.0579(9) -0.0108(7) 0.1440(5) 0.121(4) Uani 1 1 d .
H12A H 1.0081 -0.0566 0.1538 0.145 Uiso 1 1 calc R
H12B H 1.1154 -0.0354 0.1793 0.145 Uiso 1 1 calc R
C13 C 1.0769(6) 0.2341(6) 0.2501(4) 0.079(2) Uani 1 1 d .
H13A H 1.0873 0.2839 0.2786 0.095 Uiso 1 1 calc R
H13B H 1.0690 0.2691 0.2012 0.095 Uiso 1 1 calc R
C21 C 1.0228(10) 0.2512(12) 0.4450(7) 0.167(6) Uani 1 1 d .
H21A H 0.9877 0.2866 0.4869 0.201 Uiso 1 1 calc R
H21B H 1.0067 0.1833 0.4525 0.201 Uiso 1 1 calc R
C22 C 0.7575(7) 0.1281(6) 0.4395(4) 0.088(3) Uani 1 1 d .
H22A H 0.7521 0.0824 0.4062 0.105 Uiso 1 1 calc R
H22B H 0.6782 0.1693 0.4553 0.105 Uiso 1 1 calc R
C23 C 0.6509(6) 0.4121(5) 0.4435(3) 0.0584(18) Uani 1 1 d .
H23A H 0.6211 0.3518 0.4484 0.070 Uiso 1 1 calc R
H23B H 0.5839 0.4769 0.4429 0.070 Uiso 1 1 calc R
C31 C 0.9145(8) 0.5661(8) 0.4074(5) 0.105(3) Uani 1 1 d .
H31A H 0.9195 0.5068 0.4455 0.126 Uiso 1 1 calc R
H31B H 0.8846 0.6322 0.4287 0.126 Uiso 1 1 calc R
C32 C 0.5982(7) 0.6837(5) 0.4176(4) 0.069(2) Uani 1 1 d .
H32A H 0.6513 0.6340 0.4509 0.083 Uiso 1 1 calc R
H32B H 0.5193 0.7015 0.4413 0.083 Uiso 1 1 calc R
C33 C 0.8934(11) 0.6418(10) 0.1943(7) 0.140(4) Uani 1 1 d U
H33A H 0.9530 0.5998 0.2264 0.168 Uiso 1 1 calc R
H33B H 0.9141 0.6176 0.1475 0.168 Uiso 1 1 calc R
C41 C 0.7603(8) 0.7263(8) 0.0191(5) 0.104(3) Uani 1 1 d .
H41A H 0.7867 0.6564 0.0027 0.125 Uiso 1 1 calc R
H41B H 0.8294 0.7423 0.0284 0.125 Uiso 1 1 calc R
C42 C 0.5341(8) 0.8596(6) 0.1933(5) 0.099(3) Uani 1 1 d .
H42A H 0.6088 0.8647 0.1698 0.119 Uiso 1 1 calc R
H42B H 0.5243 0.8842 0.2397 0.119 Uiso 1 1 calc R
C43 C 0.5180(6) 0.5903(5) 0.0585(4) 0.0653(19) Uani 1 1 d .
H43A H 0.4940 0.5283 0.0560 0.078 Uiso 1 1 calc R
H43B H 0.5950 0.5799 0.0327 0.078 Uiso 1 1 calc R
C51 C 0.2969(7) 0.4788(7) 0.1238(5) 0.092(3) Uani 1 1 d .
H51A H 0.3407 0.4277 0.0914 0.110 Uiso 1 1 calc R
H51B H 0.2661 0.5480 0.0955 0.110 Uiso 1 1 calc R
C52 C 0.2692(5) 0.6358(5) 0.2788(4) 0.0622(19) Uani 1 1 d .
H52A H 0.2413 0.6611 0.3250 0.075 Uiso 1 1 calc R
H52B H 0.2396 0.5771 0.2766 0.075 Uiso 1 1 calc R
C53 C 0.4327(9) 0.3712(7) 0.3573(6) 0.125(4) Uani 1 1 d .
H53A H 0.4775 0.3140 0.3910 0.150 Uiso 1 1 calc R
H53B H 0.4164 0.4385 0.3760 0.150 Uiso 1 1 calc R
C62 C 0.5458(9) 0.0715(6) 0.3368(5) 0.099(3) Uani 1 1 d .
H62A H 0.6121 0.0060 0.3370 0.119 Uiso 1 1 calc R
H62B H 0.4952 0.0707 0.3014 0.119 Uiso 1 1 calc R
C63 C 0.7291(7) 0.0516(6) 0.1712(4) 0.080(2) Uani 1 1 d .
H63A H 0.6543 0.0419 0.1906 0.096 Uiso 1 1 calc R
H63B H 0.7917 -0.0096 0.1907 0.096 Uiso 1 1 calc R
C71 C 0.9342(6) 0.3125(6) 0.0840(4) 0.075(2) Uani 1 1 d .
H71A H 1.0095 0.2563 0.0826 0.090 Uiso 1 1 calc R
H71B H 0.9490 0.3807 0.0786 0.090 Uiso 1 1 calc R
C111 C 0.9615(8) -0.1278(6) 0.3536(5) 0.099(3) Uani 1 1 d .
H11C H 1.0201 -0.1720 0.3848 0.148 Uiso 1 1 calc R
H11D H 0.9636 -0.1643 0.3136 0.148 Uiso 1 1 calc R
H11E H 0.8851 -0.1137 0.3793 0.148 Uiso 1 1 calc R
C112 C 1.1150(11) -0.0235(8) 0.0791(5) 0.149(5) Uani 1 1 d .
H11F H 1.1611 -0.0973 0.0781 0.223 Uiso 1 1 calc R
H11G H 1.1659 0.0204 0.0689 0.223 Uiso 1 1 calc R
H11H H 1.0590 -0.0025 0.0437 0.223 Uiso 1 1 calc R
C113 C 1.1805(7) 0.1387(7) 0.2519(6) 0.110(3) Uani 1 1 d .
H11I H 1.2492 0.1591 0.2336 0.166 Uiso 1 1 calc R
H11J H 1.1712 0.0900 0.2228 0.166 Uiso 1 1 calc R
H11K H 1.1891 0.1044 0.3003 0.166 Uiso 1 1 calc R
C121 C 1.1293(10) 0.2306(11) 0.4443(7) 0.169(6) Uani 1 1 d .
H12C H 1.1558 0.1875 0.4883 0.253 Uiso 1 1 calc R
H12D H 1.1484 0.2961 0.4392 0.253 Uiso 1 1 calc R
H12E H 1.1675 0.1919 0.4047 0.253 Uiso 1 1 calc R
C122 C 0.8190(9) 0.0606(7) 0.5024(4) 0.116(4) Uani 1 1 d .
H12F H 0.7761 0.0133 0.5256 0.175 Uiso 1 1 calc R
H12G H 0.8234 0.1060 0.5355 0.175 Uiso 1 1 calc R
H12H H 0.8971 0.0192 0.4865 0.175 Uiso 1 1 calc R
C123 C 0.7158(7) 0.4021(6) 0.5060(4) 0.076(2) Uani 1 1 d .
H12I H 0.6645 0.3995 0.5490 0.115 Uiso 1 1 calc R
H12J H 0.7435 0.4627 0.5024 0.115 Uiso 1 1 calc R
H12K H 0.7816 0.3374 0.5075 0.115 Uiso 1 1 calc R
C131 C 1.0256(7) 0.5570(8) 0.3734(5) 0.108(3) Uani 1 1 d .
H13C H 1.0772 0.5582 0.4074 0.161 Uiso 1 1 calc R
H13D H 1.0207 0.6159 0.3358 0.161 Uiso 1 1 calc R
H13E H 1.0559 0.4907 0.3533 0.161 Uiso 1 1 calc R
C132 C 0.6322(8) 0.7817(5) 0.3977(4) 0.086(3) Uani 1 1 d .
H13F H 0.6295 0.8133 0.4400 0.129 Uiso 1 1 calc R
H13G H 0.5786 0.8316 0.3655 0.129 Uiso 1 1 calc R
H13H H 0.7106 0.7641 0.3747 0.129 Uiso 1 1 calc R
C133 C 0.8758(13) 0.7387(11) 0.1912(8) 0.178(5) Uani 1 1 d U
H13I H 0.9469 0.7550 0.1732 0.267 Uiso 1 1 calc R
H13J H 0.8515 0.7597 0.2382 0.267 Uiso 1 1 calc R
H13K H 0.8151 0.7770 0.1598 0.267 Uiso 1 1 calc R
C141 C 0.7043(10) 0.8023(10) -0.0348(5) 0.142(5) Uani 1 1 d .
H14A H 0.7580 0.8018 -0.0769 0.213 Uiso 1 1 calc R
H14B H 0.6790 0.8720 -0.0193 0.213 Uiso 1 1 calc R
H14C H 0.6373 0.7857 -0.0455 0.213 Uiso 1 1 calc R
C142 C 0.4444(10) 0.9267(8) 0.1528(6) 0.146(5) Uani 1 1 d .
H14D H 0.4468 0.9989 0.1476 0.220 Uiso 1 1 calc R
H14E H 0.3699 0.9237 0.1763 0.220 Uiso 1 1 calc R
H14F H 0.4544 0.9039 0.1064 0.220 Uiso 1 1 calc R
C143 C 0.4336(7) 0.6869(7) 0.0244(4) 0.090(3) Uani 1 1 d .
H14G H 0.4301 0.6792 -0.0245 0.136 Uiso 1 1 calc R
H14H H 0.4582 0.7481 0.0259 0.136 Uiso 1 1 calc R
H14I H 0.3571 0.6968 0.0495 0.136 Uiso 1 1 calc R
C151 C 0.2030(8) 0.4465(9) 0.1606(6) 0.124(4) Uani 1 1 d .
H15A H 0.1531 0.4419 0.1267 0.186 Uiso 1 1 calc R
H15B H 0.1585 0.4978 0.1919 0.186 Uiso 1 1 calc R
H15C H 0.2333 0.3775 0.1882 0.186 Uiso 1 1 calc R
C152 C 0.2234(6) 0.7236(6) 0.2213(4) 0.085(2) Uani 1 1 d .
H15D H 0.1389 0.7469 0.2265 0.128 Uiso 1 1 calc R
H15E H 0.2505 0.6985 0.1756 0.128 Uiso 1 1 calc R
H15F H 0.2511 0.7825 0.2242 0.128 Uiso 1 1 calc R
C153 C 0.3313(10) 0.3549(8) 0.3499(8) 0.155(5) Uani 1 1 d .
H15G H 0.2868 0.3528 0.3956 0.232 Uiso 1 1 calc R
H15H H 0.3478 0.2880 0.3317 0.232 Uiso 1 1 calc R
H15I H 0.2867 0.4122 0.3171 0.232 Uiso 1 1 calc R
C162 C 0.4821(9) 0.0716(8) 0.4053(6) 0.124(4) Uani 1 1 d .
H16A H 0.4556 0.0097 0.4156 0.186 Uiso 1 1 calc R
H16B H 0.4153 0.1354 0.4054 0.186 Uiso 1 1 calc R
H16C H 0.5322 0.0697 0.4410 0.186 Uiso 1 1 calc R
C163 C 0.7389(9) 0.0590(8) 0.0951(5) 0.112(3) Uani 1 1 d .
H16D H 0.7337 -0.0055 0.0815 0.168 Uiso 1 1 calc R
H16E H 0.8132 0.0682 0.0762 0.168 Uiso 1 1 calc R
H16F H 0.6762 0.1193 0.0762 0.168 Uiso 1 1 calc R
C171 C 0.8697(8) 0.3104(8) 0.0258(4) 0.100(3) Uani 1 1 d .
H17A H 0.9142 0.3215 -0.0189 0.151 Uiso 1 1 calc R
H17B H 0.7953 0.3662 0.0271 0.151 Uiso 1 1 calc R
H17C H 0.8568 0.2421 0.0305 0.151 Uiso 1 1 calc R
O01 O 0.8384(3) 0.4217(3) 0.2676(2) 0.0448(10) Uani 1 1 d .
O1 O 0.7531(3) 0.2696(3) 0.26891(19) 0.0424(10) Uani 1 1 d .
O2 O 0.6250(3) 0.5332(3) 0.24334(19) 0.0396(9) Uani 1 1 d .
O02 O 0.6163(3) 0.3828(3) 0.17669(19) 0.0422(9) Uani 1 1 d .
O11 O 0.8999(4) 0.0387(3) 0.2829(2) 0.0625(12) Uani 1 1 d .
O12 O 0.9889(4) 0.0927(3) 0.1532(2) 0.0680(13) Uani 1 1 d .
O13 O 0.9711(3) 0.2079(3) 0.2773(2) 0.0563(11) Uani 1 1 d .
O21 O 0.9638(4) 0.3116(4) 0.3886(2) 0.0714(14) Uani 1 1 d .
O22 O 0.8179(4) 0.1963(3) 0.4058(2) 0.0582(12) Uani 1 1 d .
O23 O 0.7195(3) 0.4157(3) 0.37808(19) 0.0462(10) Uani 1 1 d .
O31 O 0.8375(4) 0.5655(4) 0.3592(2) 0.0658(13) Uani 1 1 d .
O32 O 0.6018(4) 0.6344(3) 0.3565(2) 0.0536(11) Uani 1 1 d .
O33 O 0.7621(3) 0.6410(3) 0.2267(2) 0.0550(11) Uani 1 1 d .
O41 O 0.6894(4) 0.7216(3) 0.0827(2) 0.0605(12) Uani 1 1 d .
O42 O 0.5375(3) 0.7523(3) 0.2035(2) 0.0516(11) Uani 1 1 d .
O43 O 0.5251(3) 0.5983(3) 0.1304(2) 0.0456(10) Uani 1 1 d .
O51 O 0.3732(3) 0.4863(3) 0.1713(2) 0.0590(12) Uani 1 1 d .
O52 O 0.3948(3) 0.5985(3) 0.2724(2) 0.0508(11) Uani 1 1 d .
O53 O 0.5009(3) 0.3739(3) 0.2882(2) 0.0494(10) Uani 1 1 d .
O62 O 0.5873(4) 0.1577(3) 0.3161(2) 0.0639(13) Uani 1 1 d .
O63 O 0.7374(4) 0.1494(3) 0.1907(2) 0.0552(11) Uani 1 1 d .
O71 O 0.8695(3) 0.2973(3) 0.1510(2) 0.0502(11) Uani 1 1 d .
O72 O 0.7638(3) 0.5132(3) 0.1283(2) 0.0457(10) Uani 1 1 d .

loop_
_atom_site_aniso_label
_atom_site_aniso_U_11
_atom_site_aniso_U_22
_atom_site_aniso_U_33
_atom_site_aniso_U_23
_atom_site_aniso_U_13
_atom_site_aniso_U_12
Ti1 0.0502(7) 0.0397(6) 0.0522(7) -0.0050(5) 0.0006(5) 0.0022(5)
Ti2 0.0471(7) 0.0419(6) 0.0495(7) -0.0010(5) -0.0092(5) -0.0015(5)
Ti3 0.0481(7) 0.0400(6) 0.0519(7) -0.0028(5) -0.0105(5) -0.0114(5)
Ti4 0.0465(7) 0.0380(6) 0.0519(7) 0.0023(5) -0.0058(5) -0.0091(5)
Ti5 0.0382(6) 0.0344(6) 0.0559(7) -0.0035(5) -0.0060(5) -0.0059(5)
Ti6 0.0467(7) 0.0343(6) 0.0568(7) -0.0056(5) -0.0030(5) -0.0071(5)
Ti7 0.0389(6) 0.0385(6) 0.0465(7) -0.0024(5) -0.0026(5) -0.0049(5)
Co1 0.0531(5) 0.0406(5) 0.0573(6) -0.0065(4) -0.0021(4) -0.0068(4)
Cl1 0.0796(13) 0.0582(11) 0.0931(15) -0.0248(10) 0.0093(11) 0.0003(10)
Cl2 0.0744(13) 0.0609(11) 0.1008(15) -0.0142(10) -0.0125(11) -0.0211(10)
C11 0.082(6) 0.057(5) 0.080(5) -0.009(4) -0.001(4) -0.002(4)
C12 0.136(9) 0.065(6) 0.109(8) -0.018(5) 0.027(6) 0.028(6)
C13 0.053(5) 0.089(6) 0.079(6) -0.005(4) -0.002(4) -0.005(4)
C21 0.096(9) 0.235(15) 0.158(11) 0.062(10) -0.076(8) -0.052(9)
C22 0.093(6) 0.058(5) 0.090(6) 0.008(4) 0.004(5) -0.008(5)
C23 0.066(4) 0.049(4) 0.050(4) -0.008(3) 0.006(3) -0.008(3)
C31 0.092(7) 0.134(8) 0.093(7) -0.022(6) -0.012(6) -0.035(6)
C32 0.083(5) 0.058(5) 0.061(5) -0.017(4) -0.017(4) -0.005(4)
C33 0.182(9) 0.118(7) 0.136(7) 0.015(6) -0.070(7) -0.063(7)
C41 0.102(7) 0.105(7) 0.083(6) 0.025(5) 0.006(5) -0.026(6)
C42 0.114(7) 0.063(6) 0.107(7) -0.004(5) 0.005(6) -0.017(5)
C43 0.071(5) 0.066(5) 0.058(5) 0.004(4) -0.015(4) -0.022(4)
C51 0.082(6) 0.091(6) 0.112(7) -0.009(5) -0.028(5) -0.034(5)
C52 0.032(4) 0.055(4) 0.090(5) -0.006(4) -0.001(3) -0.005(3)
C53 0.097(8) 0.045(5) 0.191(12) 0.013(6) 0.022(8) 0.006(5)
C62 0.126(8) 0.058(5) 0.102(7) 0.005(5) 0.016(6) -0.030(5)
C63 0.076(5) 0.073(5) 0.079(6) -0.012(4) -0.003(4) -0.008(4)
C71 0.065(5) 0.060(5) 0.075(5) -0.005(4) 0.004(4) 0.007(4)
C111 0.122(8) 0.054(5) 0.095(6) 0.013(4) -0.014(5) -0.003(5)
C112 0.183(12) 0.113(8) 0.091(8) -0.039(6) 0.021(7) 0.033(8)
C113 0.055(5) 0.105(7) 0.157(9) -0.027(6) 0.001(5) -0.006(5)
C121 0.095(9) 0.201(14) 0.169(12) 0.062(10) -0.050(8) -0.019(9)
C122 0.160(9) 0.075(6) 0.071(6) 0.014(5) 0.014(6) 0.000(6)
C123 0.100(6) 0.062(5) 0.054(5) -0.003(4) -0.008(4) -0.010(4)
C131 0.068(6) 0.109(7) 0.134(9) -0.002(6) 0.001(6) -0.022(5)
C132 0.116(7) 0.050(5) 0.096(6) -0.018(4) -0.022(5) -0.023(4)
C133 0.199(9) 0.157(9) 0.186(9) -0.045(7) -0.093(7) -0.027(7)
C141 0.143(10) 0.172(11) 0.087(7) 0.049(8) -0.012(7) -0.050(9)
C142 0.147(10) 0.086(7) 0.152(10) 0.033(7) -0.023(8) 0.015(7)
C143 0.091(6) 0.101(6) 0.073(5) 0.017(5) -0.035(5) -0.024(5)
C151 0.067(6) 0.172(11) 0.153(10) -0.039(8) -0.010(6) -0.053(7)
C152 0.062(5) 0.065(5) 0.109(7) -0.013(5) -0.021(4) 0.010(4)
C153 0.104(9) 0.077(7) 0.250(16) 0.010(8) 0.001(9) -0.003(7)
C162 0.116(8) 0.087(7) 0.144(10) 0.011(6) 0.040(7) -0.030(6)
C163 0.130(9) 0.123(8) 0.088(7) -0.037(6) 0.012(6) -0.043(7)
C171 0.102(7) 0.120(8) 0.059(5) -0.007(5) -0.009(5) -0.010(6)
O01 0.038(2) 0.041(2) 0.050(2) -0.0001(18) -0.0057(18) -0.0057(18)
O1 0.042(2) 0.034(2) 0.044(2) -0.0010(17) -0.0019(18) -0.0051(17)
O2 0.040(2) 0.031(2) 0.045(2) -0.0028(17) -0.0076(18) -0.0072(17)
O02 0.039(2) 0.035(2) 0.048(2) -0.0044(18) -0.0052(18) -0.0059(17)
O11 0.069(3) 0.043(2) 0.059(3) 0.003(2) -0.006(2) 0.001(2)
O12 0.067(3) 0.048(3) 0.064(3) -0.012(2) 0.008(2) 0.011(2)
O13 0.041(2) 0.049(3) 0.065(3) -0.002(2) -0.003(2) 0.003(2)
O21 0.058(3) 0.072(3) 0.068(3) 0.004(2) -0.024(2) 0.003(2)
O22 0.061(3) 0.046(3) 0.051(3) 0.007(2) -0.003(2) -0.001(2)
O23 0.048(2) 0.042(2) 0.041(2) -0.0037(18) -0.0042(19) -0.0050(19)
O31 0.063(3) 0.067(3) 0.076(3) -0.010(2) -0.029(3) -0.023(2)
O32 0.064(3) 0.038(2) 0.056(3) -0.009(2) -0.012(2) -0.008(2)
O33 0.050(3) 0.049(3) 0.068(3) 0.006(2) -0.013(2) -0.022(2)
O41 0.069(3) 0.045(2) 0.055(3) 0.014(2) 0.001(2) -0.013(2)
O42 0.060(3) 0.028(2) 0.060(3) -0.0003(19) -0.007(2) -0.0070(19)
O43 0.047(2) 0.041(2) 0.045(3) -0.0010(18) -0.0113(19) -0.0076(19)
O51 0.044(3) 0.053(3) 0.081(3) -0.011(2) -0.019(2) -0.011(2)
O52 0.037(2) 0.039(2) 0.066(3) -0.003(2) -0.001(2) -0.0015(18)
O53 0.045(2) 0.038(2) 0.054(3) -0.0016(19) 0.012(2) -0.0058(19)
O62 0.066(3) 0.035(2) 0.082(3) 0.004(2) 0.007(2) -0.017(2)
O63 0.056(3) 0.035(2) 0.069(3) -0.015(2) -0.001(2) -0.005(2)
O71 0.046(2) 0.045(2) 0.045(3) -0.0029(19) 0.0068(19) -0.0002(19)
O72 0.045(2) 0.040(2) 0.047(2) 0.0018(18) -0.0013(18) -0.0111(18)

loop_
_atom_type_symbol
_atom_type_description
_atom_type_scat_dispersion_real
_atom_type_scat_dispersion_imag
_atom_type_scat_source
C C 0.0033 0.0016 'International Tables Vol C Tables 4.2.6.8 and 6.1.1.4'
H H 0.0000 0.0000 'International Tables Vol C Tables 4.2.6.8 and 6.1.1.4'
O O 0.0106 0.0060 'International Tables Vol C Tables 4.2.6.8 and 6.1.1.4'
Ti Ti 0.2776 0.4457 'International Tables Vol C Tables 4.2.6.8 and 6.1.1.4'
Co Co 0.3494 0.9721 'International Tables Vol C Tables 4.2.6.8 and 6.1.1.4'
Cl Cl 0.1484 0.1585 'International Tables Vol C Tables 4.2.6.8 and 6.1.1.4'

loop_
_geom_angle_atom_site_label_1
_geom_angle_atom_site_label_2
_geom_angle_atom_site_label_3
_geom_angle
O11 Ti1 O12 96.5(2)
O11 Ti1 O63 93.1(2)
O12 Ti1 O63 102.2(2)
O11 Ti1 O13 90.31(19)
O12 Ti1 O13 105.0(2)
O63 Ti1 O13 152.04(17)
O11 Ti1 O1 103.46(18)
O12 Ti1 O1 159.93(17)
O63 Ti1 O1 74.87(16)
O13 Ti1 O1 77.34(16)
O11 Ti1 O71 175.5(2)
O12 Ti1 O71 85.09(18)
O63 Ti1 O71 90.63(16)
O13 Ti1 O71 85.23(17)
O1 Ti1 O71 75.17(14)
O11 Ti1 Ti6 97.41(15)
O12 Ti1 Ti6 138.64(16)
O63 Ti1 Ti6 38.36(12)
O13 Ti1 Ti6 113.68(12)
O1 Ti1 Ti6 36.74(11)
O71 Ti1 Ti6 84.02(11)
O11 Ti1 Ti2 91.14(15)
O12 Ti1 Ti2 141.88(17)
O63 Ti1 Ti2 114.65(12)
O13 Ti1 Ti2 37.48(12)
O1 Ti1 Ti2 41.06(11)
O71 Ti1 Ti2 85.07(11)
Ti6 Ti1 Ti2 76.43(4)
O11 Ti1 Ti7 143.96(15)
O12 Ti1 Ti7 119.43(14)
O63 Ti1 Ti7 82.68(11)
O13 Ti1 Ti7 78.36(11)
O1 Ti1 Ti7 40.84(10)
O71 Ti1 Ti7 34.35(10)
Ti6 Ti1 Ti7 58.18(3)
Ti2 Ti1 Ti7 59.35(3)
O22 Ti2 O21 97.0(2)
O22 Ti2 O23 95.46(18)
O21 Ti2 O23 97.41(19)
O22 Ti2 O13 100.76(18)
O21 Ti2 O13 90.6(2)
O23 Ti2 O13 160.90(16)
O22 Ti2 O01 163.36(18)
O21 Ti2 O01 97.13(19)
O23 Ti2 O01 73.96(15)
O13 Ti2 O01 87.90(16)
O22 Ti2 O1 90.93(18)
O21 Ti2 O1 165.35(19)
O23 Ti2 O1 94.08(15)
O13 Ti2 O1 75.77(16)
O01 Ti2 O1 77.34(15)
O22 Ti2 Ti3 134.33(14)
O21 Ti2 Ti3 91.34(15)
O23 Ti2 Ti3 38.87(11)
O13 Ti2 Ti3 124.06(13)
O01 Ti2 Ti3 36.47(11)
O1 Ti2 Ti3 91.92(10)
O22 Ti2 Ti7 132.17(15)
O21 Ti2 Ti7 130.80(16)
O23 Ti2 Ti7 82.17(11)
O13 Ti2 Ti7 79.49(12)
O01 Ti2 Ti7 35.17(11)
O1 Ti2 Ti7 42.18(10)
Ti3 Ti2 Ti7 58.23(3)
O22 Ti2 Ti1 90.43(15)
O21 Ti2 Ti1 127.33(16)
O23 Ti2 Ti1 133.79(12)
O13 Ti2 Ti1 37.02(13)
O01 Ti2 Ti1 88.04(12)
O1 Ti2 Ti1 39.92(10)
Ti3 Ti2 Ti1 119.16(4)
Ti7 Ti2 Ti1 61.05(3)
O31 Ti3 O01 101.17(19)
O31 Ti3 O32 95.1(2)
O01 Ti3 O32 160.53(18)
O31 Ti3 O23 96.55(19)
O01 Ti3 O23 76.49(16)
O32 Ti3 O23 91.21(17)
O31 Ti3 O33 93.9(2)
O01 Ti3 O33 91.62(17)
O32 Ti3 O33 97.89(18)
O23 Ti3 O33 165.47(18)
O31 Ti3 O2 169.89(19)
O01 Ti3 O2 81.65(15)
O32 Ti3 O2 84.15(16)
O23 Ti3 O2 93.55(15)
O33 Ti3 O2 76.25(15)
O31 Ti3 Ti7 136.63(16)
O01 Ti3 Ti7 37.10(11)
O32 Ti3 Ti7 128.21(13)
O23 Ti3 Ti7 85.46(12)
O33 Ti3 Ti7 80.01(13)
O2 Ti3 Ti7 44.73(10)
O31 Ti3 Ti2 93.18(15)
O01 Ti3 Ti2 38.91(11)
O32 Ti3 Ti2 130.21(13)
O23 Ti3 Ti2 39.03(11)
O33 Ti3 Ti2 130.38(14)
O2 Ti3 Ti2 94.98(10)
Ti7 Ti3 Ti2 62.02(3)
O31 Ti3 Ti4 130.83(16)
O01 Ti3 Ti4 85.85(11)
O32 Ti3 Ti4 91.56(12)
O23 Ti3 Ti4 132.00(12)
O33 Ti3 Ti4 36.97(12)
O2 Ti3 Ti4 39.28(10)
Ti7 Ti3 Ti4 56.39(3)
Ti2 Ti3 Ti4 118.38(4)
O41 Ti4 O72 93.80(18)
O41 Ti4 O42 95.94(18)
O72 Ti4 O42 170.19(17)
O41 Ti4 O43 104.33(19)
O72 Ti4 O43 90.41(16)
O42 Ti4 O43 88.32(17)
O41 Ti4 O33 102.4(2)
O72 Ti4 O33 90.02(17)
O42 Ti4 O33 86.75(18)
O43 Ti4 O33 153.17(17)
O41 Ti4 O2 175.54(18)
O72 Ti4 O2 81.90(15)
O42 Ti4 O2 88.34(15)
O43 Ti4 O2 76.96(15)
O33 Ti4 O2 76.54(15)
O41 Ti4 Ti7 128.97(15)
O72 Ti4 Ti7 35.17(11)
O42 Ti4 Ti7 135.07(13)
O43 Ti4 Ti7 82.40(11)
O33 Ti4 Ti7 82.60(12)
O2 Ti4 Ti7 46.73(10)
O41 Ti4 Ti5 141.35(16)
O72 Ti4 Ti5 85.45(12)
O42 Ti4 Ti5 87.67(13)
O43 Ti4 Ti5 37.16(11)
O33 Ti4 Ti5 116.21(12)
O2 Ti4 Ti5 39.80(10)
Ti7 Ti4 Ti5 59.37(3)
O41 Ti4 Ti3 139.19(16)
O72 Ti4 Ti3 84.96(12)
O42 Ti4 Ti3 86.89(12)
O43 Ti4 Ti3 116.46(12)
O33 Ti4 Ti3 36.93(12)
O2 Ti4 Ti3 39.61(10)
Ti7 Ti4 Ti3 59.43(3)
Ti5 Ti4 Ti3 79.34(4)
O51 Ti5 O02 101.77(18)
O51 Ti5 O52 95.78(19)
O02 Ti5 O52 160.27(17)
O51 Ti5 O53 98.01(19)
O02 Ti5 O53 76.07(15)
O52 Ti5 O53 92.72(16)
O51 Ti5 O43 92.69(18)
O02 Ti5 O43 90.48(16)
O52 Ti5 O43 97.69(16)
O53 Ti5 O43 164.25(16)
O51 Ti5 O2 168.49(18)
O02 Ti5 O2 81.53(15)
O52 Ti5 O2 83.03(16)
O53 Ti5 O2 93.49(16)
O43 Ti5 O2 76.18(15)
O51 Ti5 Ti7 136.82(15)
O02 Ti5 Ti7 36.81(11)
O52 Ti5 Ti7 127.27(13)
O53 Ti5 Ti7 84.62(11)
O43 Ti5 Ti7 79.67(11)
O2 Ti5 Ti7 44.84(10)
O51 Ti5 Ti6 96.68(14)
O02 Ti5 Ti6 38.96(11)
O52 Ti5 Ti6 130.27(12)
O53 Ti5 Ti6 37.88(11)
O43 Ti5 Ti6 129.44(12)
O2 Ti5 Ti6 92.74(10)
Ti7 Ti5 Ti6 60.08(3)
O51 Ti5 Ti4 129.39(15)
O02 Ti5 Ti4 85.30(12)
O52 Ti5 Ti4 90.54(12)
O53 Ti5 Ti4 131.87(13)
O43 Ti5 Ti4 36.77(11)
O2 Ti5 Ti4 39.41(10)
Ti7 Ti5 Ti4 56.50(3)
Ti6 Ti5 Ti4 116.58(4)
O62 Ti6 O1 102.30(19)
O62 Ti6 O53 93.98(18)
O1 Ti6 O53 97.55(17)
O62 Ti6 O63 96.80(19)
O1 Ti6 O63 77.11(17)
O53 Ti6 O63 168.78(17)
O62 Ti6 O02 167.89(18)
O1 Ti6 O02 79.87(15)
O53 Ti6 O02 73.91(15)
O63 Ti6 O02 95.30(16)
O62 Ti6 Cl2 91.81(17)
O1 Ti6 Cl2 160.15(13)
O53 Ti6 Cl2 95.29(14)
O63 Ti6 Cl2 87.52(14)
O02 Ti6 Cl2 89.26(12)
O62 Ti6 Ti7 144.10(17)
O1 Ti6 Ti7 43.20(11)
O53 Ti6 Ti7 83.76(12)
O63 Ti6 Ti7 85.67(13)
O02 Ti6 Ti7 36.67(10)
Cl2 Ti6 Ti7 124.08(7)
O62 Ti6 Ti5 131.75(15)
O1 Ti6 Ti5 93.60(11)
O53 Ti6 Ti5 38.39(11)
O63 Ti6 Ti5 131.27(13)
O02 Ti6 Ti5 36.26(10)
Cl2 Ti6 Ti5 87.12(6)
Ti7 Ti6 Ti5 58.66(3)
O62 Ti6 Ti1 98.87(15)
O1 Ti6 Ti1 39.90(11)
O53 Ti6 Ti1 137.26(13)
O63 Ti6 Ti1 37.44(13)
O02 Ti6 Ti1 90.41(11)
Cl2 Ti6 Ti1 124.62(7)
Ti7 Ti6 Ti1 62.40(4)
Ti5 Ti6 Ti1 120.94(5)
O72 Ti7 O71 96.89(17)
O72 Ti7 O02 103.02(17)
O71 Ti7 O02 100.81(17)
O72 Ti7 O01 102.79(18)
O71 Ti7 O01 100.32(17)
O02 Ti7 O01 144.16(17)
O72 Ti7 O1 174.87(17)
O71 Ti7 O1 78.00(15)
O02 Ti7 O1 77.75(15)
O01 Ti7 O1 78.76(15)
O72 Ti7 O2 82.19(16)
O71 Ti7 O2 178.96(17)
O02 Ti7 O2 79.90(15)
O01 Ti7 O2 79.43(15)
O1 Ti7 O2 102.92(14)
O72 Ti7 Ti4 37.99(12)
O71 Ti7 Ti4 134.88(13)
O02 Ti7 Ti4 92.47(11)
O01 Ti7 Ti4 92.77(11)
O1 Ti7 Ti4 147.11(11)
O2 Ti7 Ti4 44.21(10)
O72 Ti7 Ti5 91.88(12)
O71 Ti7 Ti5 137.75(14)
O02 Ti7 Ti5 37.11(11)
O01 Ti7 Ti5 117.86(12)
O1 Ti7 Ti5 91.67(10)
O2 Ti7 Ti5 42.91(10)
Ti4 Ti7 Ti5 64.12(3)
O72 Ti7 Ti3 91.32(13)
O71 Ti7 Ti3 136.94(13)
O02 Ti7 Ti3 118.36(12)
O01 Ti7 Ti3 36.87(11)
O1 Ti7 Ti3 92.74(11)
O2 Ti7 Ti3 42.73(10)
Ti4 Ti7 Ti3 64.17(4)
Ti5 Ti7 Ti3 83.73(4)
O72 Ti7 Ti6 142.49(13)
O71 Ti7 Ti6 88.74(13)
O02 Ti7 Ti6 39.75(11)
O01 Ti7 Ti6 112.64(12)
O1 Ti7 Ti6 37.99(10)
O2 Ti7 Ti6 92.29(10)
Ti4 Ti7 Ti6 125.38(4)
Ti5 Ti7 Ti6 61.26(3)
Ti3 Ti7 Ti6 109.54(4)
O72 Ti7 Ti2 139.74(14)
O71 Ti7 Ti2 88.88(12)
O02 Ti7 Ti2 114.99(12)
O01 Ti7 Ti2 37.26(11)
O1 Ti7 Ti2 41.51(10)
O2 Ti7 Ti2 91.50(10)
Ti4 Ti7 Ti2 123.89(5)
Ti5 Ti7 Ti2 110.19(4)
Ti3 Ti7 Ti2 59.75(3)
Ti6 Ti7 Ti2 77.14(4)
O72 Ti7 Ti1 135.81(13)
O71 Ti7 Ti1 38.93(12)
O02 Ti7 Ti1 90.16(11)
O01 Ti7 Ti1 88.39(11)
O1 Ti7 Ti1 39.10(10)
O2 Ti7 Ti1 141.97(10)
Ti4 Ti7 Ti1 173.76(5)
Ti5 Ti7 Ti1 120.56(5)
Ti3 Ti7 Ti1 119.25(4)
Ti6 Ti7 Ti1 59.42(3)
Ti2 Ti7 Ti1 59.61(3)
O32 Co1 O52 118.57(16)
O32 Co1 O42 107.60(18)
O52 Co1 O42 107.01(17)
O32 Co1 Cl1 106.17(13)
O52 Co1 Cl1 107.49(13)
O42 Co1 Cl1 109.86(13)
O11 C11 C111 110.6(7)
O11 C11 H11A 109.5
C111 C11 H11A 109.5
O11 C11 H11B 109.5
C111 C11 H11B 109.5
H11A C11 H11B 108.1
O12 C12 C112 115.5(8)
O12 C12 H12A 108.4
C112 C12 H12A 108.4
O12 C12 H12B 108.4
C112 C12 H12B 108.4
H12A C12 H12B 107.5
O13 C13 C113 111.7(7)
O13 C13 H13A 109.3
C113 C13 H13A 109.3
O13 C13 H13B 109.3
C113 C13 H13B 109.3
H13A C13 H13B 107.9
C121 C21 O21 120.9(11)
C121 C21 H21A 107.1
O21 C21 H21A 107.1
C121 C21 H21B 107.1
O21 C21 H21B 107.1
H21A C21 H21B 106.8
O22 C22 C122 110.1(8)
O22 C22 H22A 109.6
C122 C22 H22A 109.6
O22 C22 H22B 109.6
C122 C22 H22B 109.6
H22A C22 H22B 108.2
O23 C23 C123 113.4(6)
O23 C23 H23A 108.9
C123 C23 H23A 108.9
O23 C23 H23B 108.9
C123 C23 H23B 108.9
H23A C23 H23B 107.7
O31 C31 C131 110.7(8)
O31 C31 H31A 109.5
C131 C31 H31A 109.5
O31 C31 H31B 109.5
C131 C31 H31B 109.5
H31A C31 H31B 108.1
O32 C32 C132 111.1(6)
O32 C32 H32A 109.4
C132 C32 H32A 109.4
O32 C32 H32B 109.4
C132 C32 H32B 109.4
H32A C32 H32B 108.0
C133 C33 O33 97.4(12)
C133 C33 H33A 112.3
O33 C33 H33A 112.3
C133 C33 H33B 112.3
O33 C33 H33B 112.3
H33A C33 H33B 109.9
O41 C41 C141 113.6(8)
O41 C41 H41A 108.8
C141 C41 H41A 108.8
O41 C41 H41B 108.8
C141 C41 H41B 108.8
H41A C41 H41B 107.7
O42 C42 C142 113.4(9)
O42 C42 H42A 108.9
C142 C42 H42A 108.9
O42 C42 H42B 108.9
C142 C42 H42B 108.9
H42A C42 H42B 107.7
O43 C43 C143 111.2(6)
O43 C43 H43A 109.4
C143 C43 H43A 109.4
O43 C43 H43B 109.4
C143 C43 H43B 109.4
H43A C43 H43B 108.0
O51 C51 C151 111.6(8)
O51 C51 H51A 109.3
C151 C51 H51A 109.3
O51 C51 H51B 109.3
C151 C51 H51B 109.3
H51A C51 H51B 108.0
O52 C52 C152 111.0(6)
O52 C52 H52A 109.4
C152 C52 H52A 109.4
O52 C52 H52B 109.4
C152 C52 H52B 109.4
H52A C52 H52B 108.0
C153 C53 O53 109.8(12)
C153 C53 H53A 109.7
O53 C53 H53A 109.7
C153 C53 H53B 109.7
O53 C53 H53B 109.7
H53A C53 H53B 108.2
O62 C62 C162 114.4(8)
O62 C62 H62A 108.7
C162 C62 H62A 108.7
O62 C62 H62B 108.7
C162 C62 H62B 108.7
H62A C62 H62B 107.6
O63 C63 C163 108.8(7)
O63 C63 H63A 109.9
C163 C63 H63A 109.9
O63 C63 H63B 109.9
C163 C63 H63B 109.9
H63A C63 H63B 108.3
O71 C71 C171 110.6(7)
O71 C71 H71A 109.5
C171 C71 H71A 109.5
O71 C71 H71B 109.5
C171 C71 H71B 109.5
H71A C71 H71B 108.1
C11 C111 H11C 109.5
C11 C111 H11D 109.5
H11C C111 H11D 109.5
C11 C111 H11E 109.5
H11C C111 H11E 109.5
H11D C111 H11E 109.5
C12 C112 H11F 109.5
C12 C112 H11G 109.5
H11F C112 H11G 109.5
C12 C112 H11H 109.5
H11F C112 H11H 109.5
H11G C112 H11H 109.5
C13 C113 H11I 109.5
C13 C113 H11J 109.5
H11I C113 H11J 109.5
C13 C113 H11K 109.5
H11I C113 H11K 109.5
H11J C113 H11K 109.5
C21 C121 H12C 109.5
C21 C121 H12D 109.5
H12C C121 H12D 109.5
C21 C121 H12E 109.5
H12C C121 H12E 109.5
H12D C121 H12E 109.5
C22 C122 H12F 109.5
C22 C122 H12G 109.5
H12F C122 H12G 109.5
C22 C122 H12H 109.5
H12F C122 H12H 109.5
H12G C122 H12H 109.5
C23 C123 H12I 109.5
C23 C123 H12J 109.5
H12I C123 H12J 109.5
C23 C123 H12K 109.5
H12I C123 H12K 109.5
H12J C123 H12K 109.5
C31 C131 H13C 109.5
C31 C131 H13D 109.5
H13C C131 H13D 109.5
C31 C131 H13E 109.5
H13C C131 H13E 109.5
H13D C131 H13E 109.5
C32 C132 H13F 109.5
C32 C132 H13G 109.5
H13F C132 H13G 109.5
C32 C132 H13H 109.5
H13F C132 H13H 109.5
H13G C132 H13H 109.5
C33 C133 H13I 109.5
C33 C133 H13J 109.5
H13I C133 H13J 109.5
C33 C133 H13K 109.5
H13I C133 H13K 109.5
H13J C133 H13K 109.5
C41 C141 H14A 109.5
C41 C141 H14B 109.5
H14A C141 H14B 109.5
C41 C141 H14C 109.5
H14A C141 H14C 109.5
H14B C141 H14C 109.5
C42 C142 H14D 109.5
C42 C142 H14E 109.5
H14D C142 H14E 109.5
C42 C142 H14F 109.5
H14D C142 H14F 109.5
H14E C142 H14F 109.5
C43 C143 H14G 109.5
C43 C143 H14H 109.5
H14G C143 H14H 109.5
C43 C143 H14I 109.5
H14G C143 H14I 109.5
H14H C143 H14I 109.5
C51 C151 H15A 109.5
C51 C151 H15B 109.5
H15A C151 H15B 109.5
C51 C151 H15C 109.5
H15A C151 H15C 109.5
H15B C151 H15C 109.5
C52 C152 H15D 109.5
C52 C152 H15E 109.5
H15D C152 H15E 109.5
C52 C152 H15F 109.5
H15D C152 H15F 109.5
H15E C152 H15F 109.5
C53 C153 H15G 109.5
C53 C153 H15H 109.5
H15G C153 H15H 109.5
C53 C153 H15I 109.5
H15G C153 H15I 109.5
H15H C153 H15I 109.5
C62 C162 H16A 109.5
C62 C162 H16B 109.5
H16A C162 H16B 109.5
C62 C162 H16C 109.5
H16A C162 H16C 109.5
H16B C162 H16C 109.5
C63 C163 H16D 109.5
C63 C163 H16E 109.5
H16D C163 H16E 109.5
C63 C163 H16F 109.5
H16D C163 H16F 109.5
H16E C163 H16F 109.5
C71 C171 H17A 109.5
C71 C171 H17B 109.5
H17A C171 H17B 109.5
C71 C171 H17C 109.5
H17A C171 H17C 109.5
H17B C171 H17C 109.5
Ti3 O01 Ti7 106.04(17)
Ti3 O01 Ti2 104.61(18)
Ti7 O01 Ti2 107.57(19)
Ti6 O1 Ti1 103.36(17)
Ti6 O1 Ti2 150.2(2)
Ti1 O1 Ti2 99.03(15)
Ti6 O1 Ti7 98.80(15)
Ti1 O1 Ti7 100.06(16)
Ti2 O1 Ti7 96.31(16)
Ti4 O2 Ti3 101.11(16)
Ti4 O2 Ti5 100.79(15)
Ti3 O2 Ti5 157.6(2)
Ti4 O2 Ti7 89.06(14)
Ti3 O2 Ti7 92.55(14)
Ti5 O2 Ti7 92.25(14)
Ti7 O02 Ti5 106.08(18)
Ti7 O02 Ti6 103.57(16)
Ti5 O02 Ti6 104.78(17)
C11 O11 Ti1 137.2(5)
C12 O12 Ti1 135.9(5)
C13 O13 Ti1 123.7(4)
C13 O13 Ti2 121.2(4)
Ti1 O13 Ti2 105.50(19)
C21 O21 Ti2 131.7(7)
C22 O22 Ti2 158.3(5)
C23 O23 Ti3 129.9(4)
C23 O23 Ti2 126.4(3)
Ti3 O23 Ti2 102.10(18)
C31 O31 Ti3 167.3(5)
C32 O32 Ti3 125.7(4)
C32 O32 Co1 119.4(4)
Ti3 O32 Co1 112.3(2)
C33 O33 Ti4 116.8(5)
C33 O33 Ti3 120.8(4)
Ti4 O33 Ti3 106.10(19)
C41 O41 Ti4 145.7(5)
C42 O42 Ti4 125.3(5)
C42 O42 Co1 119.4(5)
Ti4 O42 Co1 109.78(18)
C43 O43 Ti4 120.5(4)
C43 O43 Ti5 123.0(4)
Ti4 O43 Ti5 106.07(17)
C51 O51 Ti5 166.2(5)
C52 O52 Ti5 124.7(4)
C52 O52 Co1 117.0(4)
Ti5 O52 Co1 113.63(19)
C53 O53 Ti6 127.0(4)
C53 O53 Ti5 128.9(4)
Ti6 O53 Ti5 103.73(18)
C62 O62 Ti6 146.2(6)
C63 O63 Ti1 121.1(4)
C63 O63 Ti6 125.4(4)
Ti1 O63 Ti6 104.20(19)
C71 O71 Ti7 124.9(4)
C71 O71 Ti1 128.4(4)
Ti7 O71 Ti1 106.72(18)
Ti7 O72 Ti4 106.84(19)

loop_
_geom_bond_atom_site_label_1
_geom_bond_atom_site_label_2
_geom_bond_distance
Ti1 O11 1.796(4)
Ti1 O12 1.814(4)
Ti1 O63 1.983(4)
Ti1 O13 2.005(5)
Ti1 O1 2.085(4)
Ti1 O71 2.136(4)
Ti1 Ti6 3.1620(15)
Ti1 Ti2 3.2086(16)
Ti1 Ti7 3.2549(14)
Ti2 O22 1.780(4)
Ti2 O21 1.832(5)
Ti2 O23 2.016(4)
Ti2 O13 2.026(4)
Ti2 O01 2.032(4)
Ti2 O1 2.134(4)
Ti2 Ti3 3.1305(15)
Ti2 Ti7 3.2001(15)
Ti3 O31 1.762(4)
Ti3 O01 1.923(4)
Ti3 O32 1.957(4)
Ti3 O23 2.009(4)
Ti3 O33 2.014(4)
Ti3 O2 2.092(4)
Ti3 Ti7 3.0808(16)
Ti3 Ti4 3.2206(15)
Ti4 O41 1.787(4)
Ti4 O72 1.917(4)
Ti4 O42 1.973(4)
Ti4 O43 2.003(4)
Ti4 O33 2.016(4)
Ti4 O2 2.078(4)
Ti4 Ti7 2.9800(14)
Ti4 Ti5 3.2152(16)
Ti5 O51 1.763(4)
Ti5 O02 1.931(4)
Ti5 O52 1.961(4)
Ti5 O53 2.018(4)
Ti5 O43 2.021(4)
Ti5 O2 2.095(4)
Ti5 Ti7 3.0751(14)
Ti5 Ti6 3.1570(14)
Ti6 O62 1.778(4)
Ti6 O1 1.944(4)
Ti6 O53 1.996(4)
Ti6 O63 2.024(4)
Ti6 O02 2.053(4)
Ti6 Cl2 2.367(2)
Ti6 Ti7 3.1206(16)
Ti7 O72 1.793(4)
Ti7 O71 1.918(4)
Ti7 O02 1.917(4)
Ti7 O01 1.934(4)
Ti7 O1 2.162(4)
Ti7 O2 2.170(4)
Co1 O32 1.982(4)
Co1 O52 1.978(4)
Co1 O42 1.977(4)
Co1 Cl1 2.2645(19)
C11 O11 1.425(8)
C11 C111 1.477(11)
C11 H11A 0.9900
C11 H11B 0.9900
C12 O12 1.411(8)
C12 C112 1.368(12)
C12 H12A 0.9900
C12 H12B 0.9900
C13 O13 1.472(8)
C13 C113 1.490(10)
C13 H13A 0.9900
C13 H13B 0.9900
C21 C121 1.248(13)
C21 O21 1.385(10)
C21 H21A 0.9900
C21 H21B 0.9900
C22 O22 1.402(9)
C22 C122 1.523(11)
C22 H22A 0.9900
C22 H22B 0.9900
C23 O23 1.432(7)
C23 C123 1.503(9)
C23 H23A 0.9900
C23 H23B 0.9900
C31 O31 1.421(9)
C31 C131 1.415(11)
C31 H31A 0.9900
C31 H31B 0.9900
C32 O32 1.445(7)
C32 C132 1.500(10)
C32 H32A 0.9900
C32 H32B 0.9900
C33 C133 1.255(14)
C33 O33 1.658(13)
C33 H33A 0.9900
C33 H33B 0.9900
C41 O41 1.419(9)
C41 C141 1.415(11)
C41 H41A 0.9900
C41 H41B 0.9900
C42 O42 1.427(9)
C42 C142 1.414(12)
C42 H42A 0.9900
C42 H42B 0.9900
C43 O43 1.434(7)
C43 C143 1.497(9)
C43 H43A 0.9900
C43 H43B 0.9900
C51 O51 1.437(9)
C51 C151 1.432(12)
C51 H51A 0.9900
C51 H51B 0.9900
C52 O52 1.457(7)
C52 C152 1.507(9)
C52 H52A 0.9900
C52 H52B 0.9900
C53 C153 1.367(14)
C53 O53 1.486(11)
C53 H53A 0.9900
C53 H53B 0.9900
C62 O62 1.406(9)
C62 C162 1.451(12)
C62 H62A 0.9900
C62 H62B 0.9900
C63 O63 1.480(9)
C63 C163 1.454(11)
C63 H63A 0.9900
C63 H63B 0.9900
C71 O71 1.453(8)
C71 C171 1.473(11)
C71 H71A 0.9900
C71 H71B 0.9900
C111 H11C 0.9800
C111 H11D 0.9800
C111 H11E 0.9800
C112 H11F 0.9800
C112 H11G 0.9800
C112 H11H 0.9800
C113 H11I 0.9800
C113 H11J 0.9800
C113 H11K 0.9800
C121 H12C 0.9800
C121 H12D 0.9800
C121 H12E 0.9800
C122 H12F 0.9800
C122 H12G 0.9800
C122 H12H 0.9800
C123 H12I 0.9800
C123 H12J 0.9800
C123 H12K 0.9800
C131 H13C 0.9800
C131 H13D 0.9800
C131 H13E 0.9800
C132 H13F 0.9800
C132 H13G 0.9800
C132 H13H 0.9800
C133 H13I 0.9800
C133 H13J 0.9800
C133 H13K 0.9800
C141 H14A 0.9800
C141 H14B 0.9800
C141 H14C 0.9800
C142 H14D 0.9800
C142 H14E 0.9800
C142 H14F 0.9800
C143 H14G 0.9800
C143 H14H 0.9800
C143 H14I 0.9800
C151 H15A 0.9800
C151 H15B 0.9800
C151 H15C 0.9800
C152 H15D 0.9800
C152 H15E 0.9800
C152 H15F 0.9800
C153 H15G 0.9800
C153 H15H 0.9800
C153 H15I 0.9800
C162 H16A 0.9800
C162 H16B 0.9800
C162 H16C 0.9800
C163 H16D 0.9800
C163 H16E 0.9800
C163 H16F 0.9800
C171 H17A 0.9800
C171 H17B 0.9800
C171 H17C 0.9800
